data_4089247
loop_
_publ_author_name
'Aghazadeh Meshgi, Mohammad'
'Zitz, Rainer'
'Walewska, Ma\/lgorzata'
'Baumgartner, Judith'
'Marschner, Christoph'

_publ_section_title
;
 Tuning the Si-N Interaction in Metalated Oligosilanylsilatranes.
;
_journal_issue 7
_journal_name_full Organometallics
_journal_page_first 1365
_journal_page_last 1371
_journal_paper_doi 10.1021/acs.organomet.7b00084
_journal_volume 36
_journal_year 2017
_chemical_formula_sum 'C32 H76 N2 O8 Si8 Yb'
_chemical_formula_weight 1014.71
_space_group_IT_number 2
_space_group_name_Hall '-P 1'
_space_group_name_H-M_alt 'P -1'
_symmetry_cell_setting triclinic
_symmetry_space_group_name_H-M 'P -1'
_atom_sites_solution_hydrogens geom
_atom_sites_solution_primary direct
_atom_sites_solution_secondary difmap
_audit_creation_method SHELXL-97
_cell_angle_alpha 81.587(3)
_cell_angle_beta 87.487(2)
_cell_angle_gamma 86.698(3)
_cell_formula_units_Z 2
_cell_length_a 9.9691(12)
_cell_length_b 15.4589(19)
_cell_length_c 16.395(2)
_cell_measurement_reflns_used 2112
_cell_measurement_temperature 100(2)
_cell_measurement_theta_max 48.800
_cell_measurement_theta_min 4.722
_cell_volume 2493.7(5)
_computing_cell_refinement 'Bruker XSCANS'
_computing_data_collection 'Bruker XSCANS'
_computing_data_reduction 'Bruker SHELXTL'
_computing_molecular_graphics 'Bruker SHELXTL'
_computing_publication_material 'Bruker SHELXTL'
_computing_structure_refinement 'SHELXL-97 (Sheldrick, 1997)'
_computing_structure_solution 'SHELXS-97 (Sheldrick, 1990)'
_diffrn_ambient_temperature 100(2)
_diffrn_measured_fraction_theta_full 0.983
_diffrn_measured_fraction_theta_max 0.983
_diffrn_measurement_device_type 'SMART APEX'
_diffrn_measurement_method '\w scans'
_diffrn_radiation_monochromator graphite
_diffrn_radiation_source 'fine-focus sealed tube'
_diffrn_radiation_type MoK\a
_diffrn_radiation_wavelength 0.71073
_diffrn_reflns_av_R_equivalents 0.0849
_diffrn_reflns_av_sigmaI/netI 0.1488
_diffrn_reflns_limit_h_max 12
_diffrn_reflns_limit_h_min -12
_diffrn_reflns_limit_k_max 19
_diffrn_reflns_limit_k_min -19
_diffrn_reflns_limit_l_max 20
_diffrn_reflns_limit_l_min -20
_diffrn_reflns_number 20142
_diffrn_reflns_theta_full 26.36
_diffrn_reflns_theta_max 26.36
_diffrn_reflns_theta_min 1.70
_exptl_absorpt_coefficient_mu 2.109
_exptl_absorpt_correction_T_max 0.8839
_exptl_absorpt_correction_T_min 0.7859
_exptl_absorpt_correction_type multi-scan
_exptl_absorpt_process_details SADABS
_exptl_crystal_colour orange
_exptl_crystal_density_diffrn 1.351
_exptl_crystal_density_method 'not measured'
_exptl_crystal_description needles
_exptl_crystal_F_000 1056
_exptl_crystal_size_max 0.12
_exptl_crystal_size_mid 0.08
_exptl_crystal_size_min 0.06
_platon_squeeze_details
;
;
_refine_diff_density_max 2.273
_refine_diff_density_min -2.667
_refine_diff_density_rms 0.190
_refine_ls_extinction_method none
_refine_ls_goodness_of_fit_ref 0.950
_refine_ls_hydrogen_treatment constr
_refine_ls_matrix_type full
_refine_ls_number_parameters 472
_refine_ls_number_reflns 10041
_refine_ls_number_restraints 0
_refine_ls_restrained_S_all 0.950
_refine_ls_R_factor_all 0.1130
_refine_ls_R_factor_gt 0.0807
_refine_ls_shift/su_max 0.005
_refine_ls_shift/su_mean 0.000
_refine_ls_structure_factor_coef Fsqd
_refine_ls_weighting_details 'calc w=1/[\s^2^(Fo^2^)+(0.1000P)^2^+0.0000P] where P=(Fo^2^+2Fc^2^)/3'
_refine_ls_weighting_scheme calc
_refine_ls_wR_factor_gt 0.1730
_refine_ls_wR_factor_ref 0.1910
_reflns_number_gt 7449
_reflns_number_total 10041
_reflns_threshold_expression >2sigma(I)
_cod_data_source_file om7b00084_si_002.cif
_cod_data_source_block 7_1159j
_cod_original_sg_symbol_H-M P-1
_cod_database_code 4089247

loop_
_symmetry_equiv_pos_as_xyz
'x, y, z'
'-x, -y, -z'

loop_
_atom_site_label
_atom_site_type_symbol
_atom_site_fract_x
_atom_site_fract_y
_atom_site_fract_z
_atom_site_U_iso_or_equiv
_atom_site_adp_type
_atom_site_occupancy
_atom_site_symmetry_multiplicity
_atom_site_calc_flag
_atom_site_refinement_flags
Yb1 Yb 0.33765(4) 0.22981(3) 0.24249(3) 0.01647(14) Uani 1 1 d .
Si1 Si 0.2249(3) 0.05269(17) 0.24297(16) 0.0203(6) Uani 1 1 d .
Si2 Si -0.0028(3) 0.05656(18) 0.28058(17) 0.0217(6) Uani 1 1 d .
Si3 Si 0.2070(3) 0.11046(17) 0.10424(16) 0.0194(6) Uani 1 1 d .
Si4 Si 0.2962(3) -0.09522(18) 0.25387(17) 0.0214(6) Uani 1 1 d .
Si5 Si 0.2983(3) 0.42663(18) 0.23564(17) 0.0231(6) Uani 1 1 d .
Si6 Si 0.2144(3) 0.37834(17) 0.36760(17) 0.0214(6) Uani 1 1 d .
Si7 Si 0.4437(3) 0.53173(19) 0.26155(19) 0.0279(7) Uani 1 1 d .
Si8 Si 0.1080(3) 0.50619(19) 0.17990(19) 0.0283(7) Uani 1 1 d .
N1 N 0.2085(8) 0.2050(5) -0.0505(5) 0.0218(18) Uani 1 1 d .
N2 N 0.1090(9) 0.3062(5) 0.5239(5) 0.029(2) Uani 1 1 d .
O1 O 0.2297(6) 0.2164(4) 0.1148(4) 0.0205(15) Uani 1 1 d .
O2 O 0.3296(7) 0.0684(4) 0.0492(4) 0.0252(16) Uani 1 1 d .
O3 O 0.0590(6) 0.1035(4) 0.0661(4) 0.0221(15) Uani 1 1 d .
O4 O 0.2077(7) 0.2678(4) 0.3681(4) 0.0237(15) Uani 1 1 d .
O5 O 0.3212(7) 0.3916(5) 0.4386(4) 0.0309(17) Uani 1 1 d .
O6 O 0.0628(7) 0.4227(4) 0.3833(4) 0.0292(17) Uani 1 1 d .
O7 O 0.5097(7) 0.1821(5) 0.3444(4) 0.0275(16) Uani 1 1 d .
O8 O 0.5371(7) 0.2223(5) 0.1548(5) 0.0353(19) Uani 1 1 d .
C1 C -0.0727(11) 0.1733(7) 0.2557(7) 0.032(3) Uani 1 1 d .
H1A H -0.1669 0.1771 0.2751 0.049 Uiso 1 1 calc R
H1B H -0.0668 0.1916 0.1959 0.049 Uiso 1 1 calc R
H1C H -0.0205 0.2118 0.2831 0.049 Uiso 1 1 calc R
C2 C -0.0327(11) 0.0259(7) 0.3964(6) 0.033(3) Uani 1 1 d .
H2A H 0.0091 0.0681 0.4253 0.050 Uiso 1 1 calc R
H2B H 0.0070 -0.0329 0.4140 0.050 Uiso 1 1 calc R
H2C H -0.1296 0.0270 0.4096 0.050 Uiso 1 1 calc R
C3 C -0.1079(10) -0.0205(7) 0.2327(6) 0.029(2) Uani 1 1 d .
H3A H -0.2017 -0.0146 0.2526 0.043 Uiso 1 1 calc R
H3B H -0.0732 -0.0810 0.2484 0.043 Uiso 1 1 calc R
H3C H -0.1030 -0.0057 0.1725 0.043 Uiso 1 1 calc R
C4 C 0.2032(11) -0.1600(7) 0.3438(6) 0.033(3) Uani 1 1 d .
H4A H 0.1093 -0.1638 0.3299 0.050 Uiso 1 1 calc R
H4B H 0.2065 -0.1305 0.3927 0.050 Uiso 1 1 calc R
H4C H 0.2456 -0.2190 0.3553 0.050 Uiso 1 1 calc R
C5 C 0.4800(10) -0.1083(7) 0.2765(7) 0.031(3) Uani 1 1 d .
H5A H 0.5099 -0.1702 0.2802 0.047 Uiso 1 1 calc R
H5B H 0.4944 -0.0876 0.3290 0.047 Uiso 1 1 calc R
H5C H 0.5315 -0.0739 0.2322 0.047 Uiso 1 1 calc R
C6 C 0.2727(11) -0.1503(7) 0.1617(7) 0.033(3) Uani 1 1 d .
H6A H 0.3089 -0.1145 0.1121 0.049 Uiso 1 1 calc R
H6B H 0.1766 -0.1571 0.1557 0.049 Uiso 1 1 calc R
H6C H 0.3202 -0.2080 0.1688 0.049 Uiso 1 1 calc R
C7 C 0.4865(13) 0.6051(8) 0.1631(7) 0.048(3) Uani 1 1 d .
H7A H 0.4039 0.6342 0.1398 0.071 Uiso 1 1 calc R
H7B H 0.5310 0.5701 0.1235 0.071 Uiso 1 1 calc R
H7C H 0.5469 0.6493 0.1746 0.071 Uiso 1 1 calc R
C8 C 0.3791(12) 0.6032(7) 0.3392(8) 0.043(3) Uani 1 1 d .
H8A H 0.4435 0.6480 0.3426 0.065 Uiso 1 1 calc R
H8B H 0.3678 0.5674 0.3933 0.065 Uiso 1 1 calc R
H8C H 0.2923 0.6316 0.3222 0.065 Uiso 1 1 calc R
C9 C 0.6105(11) 0.4812(7) 0.3011(8) 0.039(3) Uani 1 1 d .
H9A H 0.6515 0.4444 0.2619 0.058 Uiso 1 1 calc R
H9B H 0.5958 0.4454 0.3548 0.058 Uiso 1 1 calc R
H9C H 0.6706 0.5278 0.3069 0.058 Uiso 1 1 calc R
C10 C 0.0482(12) 0.6047(7) 0.2294(8) 0.043(3) Uani 1 1 d .
H10A H -0.0394 0.6271 0.2081 0.065 Uiso 1 1 calc R
H10B H 0.1133 0.6504 0.2165 0.065 Uiso 1 1 calc R
H10C H 0.0396 0.5880 0.2893 0.065 Uiso 1 1 calc R
C11 C 0.1436(13) 0.5479(8) 0.0667(7) 0.045(3) Uani 1 1 d .
H11A H 0.1818 0.4996 0.0389 0.067 Uiso 1 1 calc R
H11B H 0.2077 0.5942 0.0618 0.067 Uiso 1 1 calc R
H11C H 0.0597 0.5712 0.0409 0.067 Uiso 1 1 calc R
C12 C -0.0397(11) 0.4354(8) 0.1858(7) 0.038(3) Uani 1 1 d .
H12A H -0.0705 0.4208 0.2435 0.057 Uiso 1 1 calc R
H12B H -0.0131 0.3815 0.1631 0.057 Uiso 1 1 calc R
H12C H -0.1127 0.4670 0.1538 0.057 Uiso 1 1 calc R
C13 C 0.1782(11) 0.2920(6) 0.0598(6) 0.028(2) Uani 1 1 d .
H13A H 0.2037 0.3462 0.0795 0.033 Uiso 1 1 calc R
H13B H 0.0788 0.2924 0.0606 0.033 Uiso 1 1 calc R
C14 C 0.2329(11) 0.2907(6) -0.0272(6) 0.027(2) Uani 1 1 d .
H14A H 0.1875 0.3379 -0.0652 0.032 Uiso 1 1 calc R
H14B H 0.3305 0.3001 -0.0304 0.032 Uiso 1 1 calc R
C15 C 0.4082(10) 0.1132(7) -0.0175(6) 0.026(2) Uani 1 1 d .
H15A H 0.4750 0.0713 -0.0388 0.031 Uiso 1 1 calc R
H15B H 0.4576 0.1592 0.0027 0.031 Uiso 1 1 calc R
C16 C 0.3171(10) 0.1549(7) -0.0869(6) 0.029(2) Uani 1 1 d .
H16A H 0.3689 0.1937 -0.1286 0.034 Uiso 1 1 calc R
H16B H 0.2804 0.1089 -0.1143 0.034 Uiso 1 1 calc R
C17 C 0.0723(10) 0.1896(7) -0.0705(6) 0.028(2) Uani 1 1 d .
H17A H 0.0675 0.1861 -0.1301 0.033 Uiso 1 1 calc R
H17B H 0.0097 0.2379 -0.0569 0.033 Uiso 1 1 calc R
C18 C 0.0342(10) 0.1030(7) -0.0194(6) 0.030(2) Uani 1 1 d .
H18A H -0.0621 0.0941 -0.0259 0.036 Uiso 1 1 calc R
H18B H 0.0877 0.0539 -0.0397 0.036 Uiso 1 1 calc R
C19 C 0.2219(11) 0.2032(7) 0.4407(7) 0.030(2) Uani 1 1 d .
H19A H 0.3116 0.2066 0.4634 0.036 Uiso 1 1 calc R
H19B H 0.2165 0.1440 0.4250 0.036 Uiso 1 1 calc R
C20 C 0.1149(11) 0.2164(6) 0.5061(7) 0.030(3) Uani 1 1 d .
H20A H 0.0266 0.2029 0.4872 0.036 Uiso 1 1 calc R
H20B H 0.1346 0.1757 0.5571 0.036 Uiso 1 1 calc R
C21 C -0.0477(11) 0.3814(7) 0.4264(7) 0.030(2) Uani 1 1 d .
H21A H -0.0656 0.3280 0.4027 0.036 Uiso 1 1 calc R
H21B H -0.1290 0.4214 0.4205 0.036 Uiso 1 1 calc R
C22 C -0.0172(10) 0.3566(7) 0.5184(7) 0.034(3) Uani 1 1 d .
H22A H -0.0115 0.4101 0.5444 0.040 Uiso 1 1 calc R
H22B H -0.0897 0.3217 0.5474 0.040 Uiso 1 1 calc R
C23 C 0.2171(12) 0.3325(8) 0.5702(7) 0.042(3) Uani 1 1 d .
H23A H 0.2839 0.2829 0.5827 0.050 Uiso 1 1 calc R
H23B H 0.1806 0.3495 0.6230 0.050 Uiso 1 1 calc R
C24 C 0.2847(12) 0.4101(7) 0.5188(6) 0.033(3) Uani 1 1 d .
H24A H 0.2222 0.4626 0.5149 0.040 Uiso 1 1 calc R
H24B H 0.3659 0.4231 0.5465 0.040 Uiso 1 1 calc R
C25 C 0.5859(10) 0.2466(7) 0.3743(7) 0.034(3) Uani 1 1 d .
H25A H 0.5243 0.2925 0.3936 0.041 Uiso 1 1 calc R
H25B H 0.6453 0.2746 0.3293 0.041 Uiso 1 1 calc R
C26 C 0.6677(12) 0.2024(8) 0.4434(8) 0.044(3) Uani 1 1 d .
H26A H 0.6662 0.2375 0.4893 0.053 Uiso 1 1 calc R
H26B H 0.7621 0.1908 0.4249 0.053 Uiso 1 1 calc R
C27 C 0.5954(12) 0.1166(7) 0.4686(7) 0.035(3) Uani 1 1 d .
H27A H 0.6581 0.0690 0.4934 0.042 Uiso 1 1 calc R
H27B H 0.5196 0.1246 0.5084 0.042 Uiso 1 1 calc R
C28 C 0.5465(11) 0.0976(7) 0.3890(7) 0.033(3) Uani 1 1 d .
H28A H 0.6182 0.0673 0.3585 0.040 Uiso 1 1 calc R
H28B H 0.4679 0.0606 0.3983 0.040 Uiso 1 1 calc R
C29 C 0.6301(13) 0.2844(8) 0.1170(7) 0.043(3) Uani 1 1 d .
H29A H 0.6924 0.2982 0.1581 0.052 Uiso 1 1 calc R
H29B H 0.5817 0.3392 0.0929 0.052 Uiso 1 1 calc R
C30 C 0.7148(11) 0.1486(9) 0.0823(7) 0.043(3) Uani 1 1 d .
H30A H 0.8053 0.1304 0.1032 0.051 Uiso 1 1 calc R
H30B H 0.6961 0.1137 0.0384 0.051 Uiso 1 1 calc R
C31 C 0.7056(13) 0.2427(9) 0.0511(8) 0.054(4) Uani 1 1 d .
H31A H 0.6571 0.2540 -0.0011 0.064 Uiso 1 1 calc R
H31B H 0.7964 0.2658 0.0411 0.064 Uiso 1 1 calc R
C32 C 0.6082(10) 0.1369(7) 0.1517(7) 0.030(2) Uani 1 1 d .
H32A H 0.5443 0.0933 0.1413 0.035 Uiso 1 1 calc R
H32B H 0.6508 0.1158 0.2049 0.035 Uiso 1 1 calc R

loop_
_atom_site_aniso_label
_atom_site_aniso_U_11
_atom_site_aniso_U_22
_atom_site_aniso_U_33
_atom_site_aniso_U_23
_atom_site_aniso_U_13
_atom_site_aniso_U_12
Yb1 0.0192(2) 0.0143(2) 0.0164(2) -0.00464(15) 0.00039(15) 0.00050(15)
Si1 0.0213(14) 0.0193(14) 0.0192(14) -0.0008(11) 0.0005(11) 0.0013(11)
Si2 0.0251(15) 0.0209(14) 0.0197(14) -0.0060(12) 0.0024(11) -0.0012(11)
Si3 0.0192(14) 0.0208(14) 0.0188(14) -0.0057(11) 0.0006(11) 0.0006(11)
Si4 0.0235(15) 0.0204(14) 0.0200(14) -0.0032(12) -0.0007(11) 0.0015(11)
Si5 0.0274(15) 0.0168(14) 0.0250(15) -0.0044(12) 0.0032(12) -0.0012(11)
Si6 0.0244(15) 0.0165(14) 0.0236(15) -0.0050(11) 0.0026(12) -0.0012(11)
Si7 0.0296(16) 0.0208(15) 0.0338(17) -0.0060(13) 0.0036(13) -0.0041(12)
Si8 0.0338(17) 0.0215(15) 0.0293(17) -0.0039(13) -0.0014(13) 0.0022(13)
N1 0.017(4) 0.024(4) 0.026(5) -0.008(4) 0.006(3) -0.004(3)
N2 0.043(6) 0.021(5) 0.022(5) -0.001(4) 0.001(4) 0.002(4)
O1 0.030(4) 0.015(3) 0.017(3) -0.003(3) -0.001(3) 0.005(3)
O2 0.032(4) 0.024(4) 0.019(4) -0.002(3) 0.002(3) -0.001(3)
O3 0.020(4) 0.025(4) 0.021(4) -0.005(3) 0.002(3) 0.000(3)
O4 0.030(4) 0.021(4) 0.020(4) -0.002(3) 0.009(3) -0.007(3)
O5 0.031(4) 0.029(4) 0.035(4) -0.013(3) 0.007(3) -0.003(3)
O6 0.029(4) 0.029(4) 0.031(4) -0.009(3) 0.002(3) -0.001(3)
O7 0.033(4) 0.031(4) 0.019(4) -0.006(3) -0.005(3) 0.001(3)
O8 0.026(4) 0.036(4) 0.043(5) -0.005(4) 0.008(3) 0.005(3)
C1 0.037(6) 0.031(6) 0.029(6) -0.006(5) 0.002(5) 0.004(5)
C2 0.032(6) 0.038(7) 0.027(6) 0.000(5) 0.012(5) -0.002(5)
C3 0.030(6) 0.035(6) 0.027(6) -0.024(5) 0.005(5) -0.007(5)
C4 0.038(7) 0.031(6) 0.026(6) 0.009(5) -0.001(5) 0.010(5)
C5 0.035(6) 0.021(6) 0.040(7) -0.013(5) -0.001(5) 0.005(5)
C6 0.034(6) 0.028(6) 0.039(7) -0.017(5) 0.006(5) 0.003(5)
C7 0.063(9) 0.036(7) 0.041(8) 0.009(6) -0.004(6) -0.018(6)
C8 0.046(8) 0.031(7) 0.055(8) -0.011(6) -0.005(6) -0.002(6)
C9 0.032(6) 0.037(7) 0.050(8) -0.017(6) 0.004(6) -0.004(5)
C10 0.053(8) 0.026(6) 0.050(8) -0.012(6) -0.006(6) 0.024(6)
C11 0.060(9) 0.034(7) 0.040(7) -0.003(6) -0.002(6) -0.006(6)
C12 0.032(6) 0.044(7) 0.037(7) -0.008(6) -0.001(5) 0.009(5)
C13 0.036(6) 0.020(5) 0.029(6) -0.005(5) -0.006(5) -0.003(5)
C14 0.042(7) 0.012(5) 0.025(6) 0.001(4) 0.002(5) -0.001(4)
C15 0.019(5) 0.030(6) 0.025(6) 0.000(5) 0.010(4) 0.005(4)
C16 0.031(6) 0.030(6) 0.025(6) -0.005(5) 0.001(5) -0.005(5)
C17 0.036(6) 0.035(6) 0.012(5) -0.007(5) 0.003(4) -0.005(5)
C18 0.015(5) 0.044(7) 0.033(6) -0.010(5) -0.005(4) -0.002(5)
C19 0.038(6) 0.019(5) 0.032(6) -0.003(5) 0.010(5) -0.002(5)
C20 0.042(7) 0.014(5) 0.032(6) -0.004(5) 0.008(5) 0.007(5)
C21 0.032(6) 0.024(6) 0.034(6) -0.007(5) 0.004(5) 0.002(5)
C22 0.026(6) 0.029(6) 0.045(7) -0.008(5) 0.022(5) 0.001(5)
C23 0.050(8) 0.052(8) 0.028(6) -0.026(6) -0.002(6) 0.015(6)
C24 0.043(7) 0.036(6) 0.024(6) -0.017(5) 0.007(5) -0.003(5)
C25 0.017(5) 0.038(7) 0.043(7) 0.001(5) -0.001(5) 0.004(5)
C26 0.046(7) 0.043(7) 0.044(8) -0.004(6) -0.026(6) -0.007(6)
C27 0.040(7) 0.027(6) 0.035(7) 0.007(5) -0.006(5) 0.000(5)
C28 0.036(6) 0.030(6) 0.032(6) 0.005(5) -0.010(5) 0.001(5)
C29 0.059(8) 0.041(7) 0.027(6) 0.003(6) 0.007(6) -0.018(6)
C30 0.023(6) 0.068(9) 0.032(7) 0.007(6) 0.000(5) 0.009(6)
C31 0.049(8) 0.062(9) 0.043(8) 0.011(7) 0.015(6) -0.002(7)
C32 0.021(5) 0.028(6) 0.039(7) -0.009(5) -0.002(5) 0.015(4)

loop_
_atom_type_symbol
_atom_type_description
_atom_type_scat_dispersion_real
_atom_type_scat_dispersion_imag
_atom_type_scat_source
C C 0.0033 0.0016 'International Tables Vol C Tables 4.2.6.8 and 6.1.1.4'
H H 0.0000 0.0000 'International Tables Vol C Tables 4.2.6.8 and 6.1.1.4'
N N 0.0061 0.0033 'International Tables Vol C Tables 4.2.6.8 and 6.1.1.4'
O O 0.0106 0.0060 'International Tables Vol C Tables 4.2.6.8 and 6.1.1.4'
Si Si 0.0817 0.0704 'International Tables Vol C Tables 4.2.6.8 and 6.1.1.4'
Yb Yb -0.3850 5.5486 'International Tables Vol C Tables 4.2.6.8 and 6.1.1.4'

loop_
_geom_angle_atom_site_label_1
_geom_angle_atom_site_label_2
_geom_angle_atom_site_label_3
_geom_angle
O8 Yb1 O1 81.8(2)
O8 Yb1 O7 78.7(2)
O1 Yb1 O7 151.0(2)
O8 Yb1 O4 153.8(2)
O1 Yb1 O4 122.4(2)
O7 Yb1 O4 81.8(2)
O8 Yb1 Si1 102.61(19)
O1 Yb1 Si1 66.88(15)
O7 Yb1 Si1 96.76(17)
O4 Yb1 Si1 96.78(15)
O8 Yb1 Si5 99.81(18)
O1 Yb1 Si5 98.14(15)
O7 Yb1 Si5 106.14(17)
O4 Yb1 Si5 69.21(15)
Si1 Yb1 Si5 150.60(8)
O8 Yb1 Si6 132.99(19)
O1 Yb1 Si6 121.10(15)
O7 Yb1 Si6 87.88(16)
O4 Yb1 Si6 28.37(15)
Si1 Yb1 Si6 123.75(7)
Si5 Yb1 Si6 41.41(7)
O8 Yb1 Si3 83.18(19)
O1 Yb1 Si3 26.97(15)
O7 Yb1 Si3 128.24(17)
O4 Yb1 Si3 122.80(15)
Si1 Yb1 Si3 41.41(7)
Si5 Yb1 Si3 124.63(7)
Si6 Yb1 Si3 136.50(6)
Si2 Si1 Si3 98.28(14)
Si2 Si1 Si4 106.49(14)
Si3 Si1 Si4 109.33(14)
Si2 Si1 Yb1 110.60(12)
Si3 Si1 Yb1 79.60(10)
Si4 Si1 Yb1 140.09(13)
C1 Si2 C3 110.4(5)
C1 Si2 C2 105.4(5)
C3 Si2 C2 104.7(5)
C1 Si2 Si1 108.3(4)
C3 Si2 Si1 115.6(3)
C2 Si2 Si1 112.0(4)
O3 Si3 O2 112.2(4)
O3 Si3 O1 109.4(3)
O2 Si3 O1 112.5(3)
O3 Si3 Si1 115.0(3)
O2 Si3 Si1 109.9(3)
O1 Si3 Si1 96.9(2)
O3 Si3 Yb1 135.9(3)
O2 Si3 Yb1 110.1(3)
O1 Si3 Yb1 40.5(2)
Si1 Si3 Yb1 58.99(9)
C6 Si4 C5 107.1(5)
C6 Si4 C4 106.7(5)
C5 Si4 C4 107.0(5)
C6 Si4 Si1 116.3(4)
C5 Si4 Si1 109.7(3)
C4 Si4 Si1 109.7(4)
Si6 Si5 Si7 101.25(15)
Si6 Si5 Si8 100.00(15)
Si7 Si5 Si8 105.36(15)
Si6 Si5 Yb1 78.73(10)
Si7 Si5 Yb1 131.52(13)
Si8 Si5 Yb1 122.56(13)
O6 Si6 O5 113.5(4)
O6 Si6 O4 110.4(4)
O5 Si6 O4 106.7(4)
O6 Si6 Si5 111.1(3)
O5 Si6 Si5 111.7(3)
O4 Si6 Si5 102.9(3)
O6 Si6 Yb1 132.8(3)
O5 Si6 Yb1 112.4(3)
O4 Si6 Yb1 44.1(2)
Si5 Si6 Yb1 59.86(9)
C8 Si7 C7 107.7(6)
C8 Si7 C9 105.4(5)
C7 Si7 C9 105.4(6)
C8 Si7 Si5 115.4(4)
C7 Si7 Si5 110.0(4)
C9 Si7 Si5 112.4(4)
C12 Si8 C10 105.9(5)
C12 Si8 C11 107.3(5)
C10 Si8 C11 106.3(5)
C12 Si8 Si5 111.2(4)
C10 Si8 Si5 116.2(4)
C11 Si8 Si5 109.5(4)
C17 N1 C16 117.3(8)
C17 N1 C14 117.5(8)
C16 N1 C14 120.0(8)
C22 N2 C23 120.2(9)
C22 N2 C20 119.3(9)
C23 N2 C20 117.8(9)
C13 O1 Si3 124.8(6)
C13 O1 Yb1 122.3(5)
Si3 O1 Yb1 112.5(3)
C15 O2 Si3 127.4(6)
C18 O3 Si3 125.3(6)
C19 O4 Si6 124.4(6)
C19 O4 Yb1 114.5(5)
Si6 O4 Yb1 107.5(3)
C24 O5 Si6 125.2(7)
C21 O6 Si6 127.1(6)
C28 O7 C25 108.5(7)
C28 O7 Yb1 131.8(6)
C25 O7 Yb1 119.4(6)
C29 O8 C32 104.3(8)
C29 O8 Yb1 134.7(7)
C32 O8 Yb1 118.9(6)
O1 C13 C14 111.1(8)
N1 C14 C13 108.0(8)
O2 C15 C16 110.2(8)
N1 C16 C15 107.8(8)
N1 C17 C18 107.3(8)
O3 C18 C17 110.3(8)
O4 C19 C20 111.9(8)
N2 C20 C19 111.0(8)
O6 C21 C22 110.0(9)
N2 C22 C21 107.9(8)
N2 C23 C24 109.1(9)
O5 C24 C23 110.9(8)
O7 C25 C26 108.6(9)
C25 C26 C27 101.8(9)
C28 C27 C26 103.1(9)
O7 C28 C27 104.6(9)
O8 C29 C31 106.3(10)
C31 C30 C32 104.5(10)
C30 C31 C29 105.4(10)
O8 C32 C30 107.7(9)

loop_
_geom_bond_atom_site_label_1
_geom_bond_atom_site_label_2
_geom_bond_distance
Yb1 O8 2.410(7)
Yb1 O1 2.436(6)
Yb1 O7 2.454(7)
Yb1 O4 2.510(6)
Yb1 Si1 3.018(3)
Yb1 Si5 3.032(3)
Yb1 Si6 3.438(3)
Yb1 Si3 3.464(3)
Si1 Si2 2.325(4)
Si1 Si3 2.329(4)
Si1 Si4 2.339(4)
Si2 C1 1.891(10)
Si2 C3 1.904(9)
Si2 C2 1.904(10)
Si3 O3 1.642(7)
Si3 O2 1.648(7)
Si3 O1 1.701(7)
Si4 C6 1.870(10)
Si4 C5 1.879(10)
Si4 C4 1.895(10)
Si5 Si6 2.319(4)
Si5 Si7 2.335(4)
Si5 Si8 2.346(4)
Si6 O6 1.649(7)
Si6 O5 1.653(8)
Si6 O4 1.713(7)
Si7 C8 1.874(12)
Si7 C7 1.880(12)
Si7 C9 1.895(11)
Si8 C12 1.875(11)
Si8 C10 1.884(11)
Si8 C11 1.898(12)
N1 C17 1.452(12)
N1 C16 1.453(12)
N1 C14 1.467(12)
N2 C22 1.441(13)
N2 C23 1.454(14)
N2 C20 1.456(12)
O1 C13 1.452(11)
O2 C15 1.433(11)
O3 C18 1.437(12)
O4 C19 1.443(12)
O5 C24 1.413(12)
O6 C21 1.415(12)
O7 C28 1.437(12)
O7 C25 1.439(12)
O8 C29 1.429(12)
O8 C32 1.469(11)
C13 C14 1.508(14)
C15 C16 1.531(14)
C17 C18 1.529(14)
C19 C20 1.507(14)
C21 C22 1.540(15)
C23 C24 1.534(16)
C25 C26 1.486(15)
C26 C27 1.540(15)
C27 C28 1.487(15)
C29 C31 1.492(17)
C30 C31 1.469(17)
C30 C32 1.521(14)

loop_
_geom_torsion_atom_site_label_1
_geom_torsion_atom_site_label_2
_geom_torsion_atom_site_label_3
_geom_torsion_atom_site_label_4
_geom_torsion
O8 Yb1 Si1 Si2 -159.1(2)
O1 Yb1 Si1 Si2 -83.8(2)
O7 Yb1 Si1 Si2 121.1(2)
O4 Yb1 Si1 Si2 38.6(2)
Si5 Yb1 Si1 Si2 -20.2(2)
Si6 Yb1 Si1 Si2 29.12(15)
Si3 Yb1 Si1 Si2 -95.02(15)
O8 Yb1 Si1 Si3 -64.0(2)
O1 Yb1 Si1 Si3 11.17(18)
O7 Yb1 Si1 Si3 -143.89(18)
O4 Yb1 Si1 Si3 133.64(18)
Si5 Yb1 Si1 Si3 74.79(17)
Si6 Yb1 Si1 Si3 124.14(10)
O8 Yb1 Si1 Si4 43.7(3)
O1 Yb1 Si1 Si4 118.9(3)
O7 Yb1 Si1 Si4 -36.1(3)
O4 Yb1 Si1 Si4 -118.6(2)
Si5 Yb1 Si1 Si4 -177.44(17)
Si6 Yb1 Si1 Si4 -128.10(19)
Si3 Yb1 Si1 Si4 107.8(2)
Si3 Si1 Si2 C1 -57.4(4)
Si4 Si1 Si2 C1 -170.5(4)
Yb1 Si1 Si2 C1 24.5(4)
Si3 Si1 Si2 C3 67.0(4)
Si4 Si1 Si2 C3 -46.0(4)
Yb1 Si1 Si2 C3 149.0(4)
Si3 Si1 Si2 C2 -173.2(4)
Si4 Si1 Si2 C2 73.7(4)
Yb1 Si1 Si2 C2 -91.3(4)
Si2 Si1 Si3 O3 -20.6(3)
Si4 Si1 Si3 O3 90.2(3)
Yb1 Si1 Si3 O3 -130.1(3)
Si2 Si1 Si3 O2 -148.4(3)
Si4 Si1 Si3 O2 -37.6(3)
Yb1 Si1 Si3 O2 102.1(3)
Si2 Si1 Si3 O1 94.7(3)
Si4 Si1 Si3 O1 -154.5(3)
Yb1 Si1 Si3 O1 -14.9(2)
Si2 Si1 Si3 Yb1 109.56(12)
Si4 Si1 Si3 Yb1 -139.65(14)
O8 Yb1 Si3 O3 -147.0(4)
O1 Yb1 Si3 O3 -61.8(5)
O7 Yb1 Si3 O3 143.3(4)
O4 Yb1 Si3 O3 36.3(4)
Si1 Yb1 Si3 O3 95.1(4)
Si5 Yb1 Si3 O3 -49.8(4)
Si6 Yb1 Si3 O3 3.6(4)
O8 Yb1 Si3 O2 16.2(3)
O1 Yb1 Si3 O2 101.4(4)
O7 Yb1 Si3 O2 -53.6(3)
O4 Yb1 Si3 O2 -160.5(3)
Si1 Yb1 Si3 O2 -101.7(3)
Si5 Yb1 Si3 O2 113.4(3)
Si6 Yb1 Si3 O2 166.8(3)
O8 Yb1 Si3 O1 -85.2(4)
O7 Yb1 Si3 O1 -155.0(4)
O4 Yb1 Si3 O1 98.1(4)
Si1 Yb1 Si3 O1 156.9(4)
Si5 Yb1 Si3 O1 12.0(4)
Si6 Yb1 Si3 O1 65.4(4)
O8 Yb1 Si3 Si1 117.9(2)
O1 Yb1 Si3 Si1 -156.9(4)
O7 Yb1 Si3 Si1 48.2(2)
O4 Yb1 Si3 Si1 -58.8(2)
Si5 Yb1 Si3 Si1 -144.85(11)
Si6 Yb1 Si3 Si1 -91.46(12)
Si2 Si1 Si4 C6 86.0(4)
Si3 Si1 Si4 C6 -19.3(4)
Yb1 Si1 Si4 C6 -116.2(4)
Si2 Si1 Si4 C5 -152.3(4)
Si3 Si1 Si4 C5 102.4(4)
Yb1 Si1 Si4 C5 5.5(4)
Si2 Si1 Si4 C4 -35.1(4)
Si3 Si1 Si4 C4 -140.4(4)
Yb1 Si1 Si4 C4 122.7(4)
O8 Yb1 Si5 Si6 -148.2(2)
O1 Yb1 Si5 Si6 128.81(18)
O7 Yb1 Si5 Si6 -67.28(19)
O4 Yb1 Si5 Si6 7.10(18)
Si1 Yb1 Si5 Si6 72.47(18)
Si3 Yb1 Si5 Si6 123.34(10)
O8 Yb1 Si5 Si7 -53.1(3)
O1 Yb1 Si5 Si7 -136.1(2)
O7 Yb1 Si5 Si7 27.8(2)
O4 Yb1 Si5 Si7 102.2(2)
Si1 Yb1 Si5 Si7 167.59(15)
Si6 Yb1 Si5 Si7 95.1(2)
Si3 Yb1 Si5 Si7 -141.54(16)
O8 Yb1 Si5 Si8 117.0(2)
O1 Yb1 Si5 Si8 34.1(2)
O7 Yb1 Si5 Si8 -162.0(2)
O4 Yb1 Si5 Si8 -87.6(2)
Si1 Yb1 Si5 Si8 -22.3(2)
Si6 Yb1 Si5 Si8 -94.75(17)
Si3 Yb1 Si5 Si8 28.59(18)
Si7 Si5 Si6 O6 101.3(3)
Si8 Si5 Si6 O6 -6.7(3)
Yb1 Si5 Si6 O6 -128.2(3)
Si7 Si5 Si6 O5 -26.5(3)
Si8 Si5 Si6 O5 -134.5(3)
Yb1 Si5 Si6 O5 104.0(3)
Si7 Si5 Si6 O4 -140.5(3)
Si8 Si5 Si6 O4 111.5(3)
Yb1 Si5 Si6 O4 -10.0(3)
Si7 Si5 Si6 Yb1 -130.51(14)
Si8 Si5 Si6 Yb1 121.48(13)
O8 Yb1 Si6 O6 136.9(4)
O1 Yb1 Si6 O6 27.4(4)
O7 Yb1 Si6 O6 -150.8(4)
O4 Yb1 Si6 O6 -74.3(5)
Si1 Yb1 Si6 O6 -54.1(4)
Si5 Yb1 Si6 O6 91.7(4)
Si3 Yb1 Si6 O6 -1.4(4)
O8 Yb1 Si6 O5 -57.7(4)
O1 Yb1 Si6 O5 -167.2(3)
O7 Yb1 Si6 O5 14.6(3)
O4 Yb1 Si6 O5 91.2(4)
Si1 Yb1 Si6 O5 111.4(3)
Si5 Yb1 Si6 O5 -102.9(3)
Si3 Yb1 Si6 O5 164.0(3)
O8 Yb1 Si6 O4 -148.9(4)
O1 Yb1 Si6 O4 101.6(4)
O7 Yb1 Si6 O4 -76.5(4)
Si1 Yb1 Si6 O4 20.2(4)
Si5 Yb1 Si6 O4 165.9(4)
Si3 Yb1 Si6 O4 72.9(4)
O8 Yb1 Si6 Si5 45.2(3)
O1 Yb1 Si6 Si5 -64.3(2)
O7 Yb1 Si6 Si5 117.54(19)
O4 Yb1 Si6 Si5 -165.9(4)
Si1 Yb1 Si6 Si5 -145.74(11)
Si3 Yb1 Si6 Si5 -93.06(13)
Si6 Si5 Si7 C8 -41.0(5)
Si8 Si5 Si7 C8 62.8(5)
Yb1 Si5 Si7 C8 -125.8(5)
Si6 Si5 Si7 C7 -163.0(5)
Si8 Si5 Si7 C7 -59.3(5)
Yb1 Si5 Si7 C7 112.1(5)
Si6 Si5 Si7 C9 79.8(4)
Si8 Si5 Si7 C9 -176.4(4)
Yb1 Si5 Si7 C9 -5.0(5)
Si6 Si5 Si8 C12 -57.5(4)
Si7 Si5 Si8 C12 -162.2(4)
Yb1 Si5 Si8 C12 25.4(4)
Si6 Si5 Si8 C10 63.7(5)
Si7 Si5 Si8 C10 -41.0(5)
Yb1 Si5 Si8 C10 146.6(5)
Si6 Si5 Si8 C11 -175.9(4)
Si7 Si5 Si8 C11 79.4(4)
Yb1 Si5 Si8 C11 -92.9(4)
O3 Si3 O1 C13 -33.9(8)
O2 Si3 O1 C13 91.5(8)
Si1 Si3 O1 C13 -153.6(7)
Yb1 Si3 O1 C13 -173.4(9)
O3 Si3 O1 Yb1 139.5(3)
O2 Si3 O1 Yb1 -95.1(4)
Si1 Si3 O1 Yb1 19.8(3)
O8 Yb1 O1 C13 -95.3(7)
O7 Yb1 O1 C13 -143.2(7)
O4 Yb1 O1 C13 74.0(7)
Si1 Yb1 O1 C13 157.2(7)
Si5 Yb1 O1 C13 3.6(7)
Si6 Yb1 O1 C13 40.6(7)
Si3 Yb1 O1 C13 173.6(9)
O8 Yb1 O1 Si3 91.1(4)
O7 Yb1 O1 Si3 43.2(6)
O4 Yb1 O1 Si3 -99.6(3)
Si1 Yb1 O1 Si3 -16.4(3)
Si5 Yb1 O1 Si3 -170.0(3)
Si6 Yb1 O1 Si3 -133.0(3)
O3 Si3 O2 C15 92.2(8)
O1 Si3 O2 C15 -31.7(9)
Si1 Si3 O2 C15 -138.4(7)
Yb1 Si3 O2 C15 -75.2(8)
O2 Si3 O3 C18 -28.9(9)
O1 Si3 O3 C18 96.7(8)
Si1 Si3 O3 C18 -155.6(7)
Yb1 Si3 O3 C18 134.0(7)
O6 Si6 O4 C19 -90.9(8)
O5 Si6 O4 C19 32.8(8)
Si5 Si6 O4 C19 150.5(7)
Yb1 Si6 O4 C19 138.0(9)
O6 Si6 O4 Yb1 131.1(3)
O5 Si6 O4 Yb1 -105.2(4)
Si5 Si6 O4 Yb1 12.5(3)
O8 Yb1 O4 C19 -83.6(8)
O1 Yb1 O4 C19 121.0(6)
O7 Yb1 O4 C19 -41.7(6)
Si1 Yb1 O4 C19 54.2(6)
Si5 Yb1 O4 C19 -152.5(7)
Si6 Yb1 O4 C19 -142.6(8)
Si3 Yb1 O4 C19 88.9(6)
O8 Yb1 O4 Si6 59.0(7)
O1 Yb1 O4 Si6 -96.4(3)
O7 Yb1 O4 Si6 100.9(3)
Si1 Yb1 O4 Si6 -163.2(3)
Si5 Yb1 O4 Si6 -9.9(3)
Si3 Yb1 O4 Si6 -128.5(3)
O6 Si6 O5 C24 21.1(9)
O4 Si6 O5 C24 -100.7(8)
Si5 Si6 O5 C24 147.6(7)
Yb1 Si6 O5 C24 -147.3(7)
O5 Si6 O6 C21 -92.7(8)
O4 Si6 O6 C21 27.0(9)
Si5 Si6 O6 C21 140.5(7)
Yb1 Si6 O6 C21 72.6(9)
O8 Yb1 O7 C28 -100.8(8)
O1 Yb1 O7 C28 -52.3(10)
O4 Yb1 O7 C28 96.7(8)
Si1 Yb1 O7 C28 0.8(8)
Si5 Yb1 O7 C28 162.2(8)
Si6 Yb1 O7 C28 124.5(8)
Si3 Yb1 O7 C28 -29.0(9)
O8 Yb1 O7 C25 85.3(7)
O1 Yb1 O7 C25 133.8(7)
O4 Yb1 O7 C25 -77.2(7)
Si1 Yb1 O7 C25 -173.1(7)
Si5 Yb1 O7 C25 -11.7(7)
Si6 Yb1 O7 C25 -49.4(7)
Si3 Yb1 O7 C25 157.1(6)
O1 Yb1 O8 C29 105.4(10)
O7 Yb1 O8 C29 -96.1(10)
O4 Yb1 O8 C29 -53.8(12)
Si1 Yb1 O8 C29 169.4(9)
Si5 Yb1 O8 C29 8.5(10)
Si6 Yb1 O8 C29 -19.9(11)
Si3 Yb1 O8 C29 132.6(10)
O1 Yb1 O8 C32 -93.9(7)
O7 Yb1 O8 C32 64.5(7)
O4 Yb1 O8 C32 106.9(8)
Si1 Yb1 O8 C32 -30.0(7)
Si5 Yb1 O8 C32 169.2(7)
Si6 Yb1 O8 C32 140.7(6)
Si3 Yb1 O8 C32 -66.8(7)
Si3 O1 C13 C14 -59.8(10)
Yb1 O1 C13 C14 127.4(7)
C17 N1 C14 C13 75.7(11)
C16 N1 C14 C13 -130.7(9)
O1 C13 C14 N1 51.9(11)
Si3 O2 C15 C16 -59.5(11)
C17 N1 C16 C15 -129.3(9)
C14 N1 C16 C15 76.9(11)
O2 C15 C16 N1 50.5(11)
C16 N1 C17 C18 76.6(10)
C14 N1 C17 C18 -128.9(9)
Si3 O3 C18 C17 -63.2(10)
N1 C17 C18 O3 51.9(10)
Si6 O4 C19 C20 60.3(11)
Yb1 O4 C19 C20 -164.3(7)
C22 N2 C20 C19 125.6(10)
C23 N2 C20 C19 -73.0(12)
O4 C19 C20 N2 -52.2(12)
Si6 O6 C21 C22 66.0(10)
C23 N2 C22 C21 126.0(10)
C20 N2 C22 C21 -73.0(11)
O6 C21 C22 N2 -53.3(11)
C22 N2 C23 C24 -77.1(11)
C20 N2 C23 C24 121.7(10)
Si6 O5 C24 C23 66.9(12)
N2 C23 C24 O5 -51.4(12)
C28 O7 C25 C26 -3.4(12)
Yb1 O7 C25 C26 171.8(7)
O7 C25 C26 C27 -18.8(12)
C25 C26 C27 C28 33.2(12)
C25 O7 C28 C27 25.1(11)
Yb1 O7 C28 C27 -149.2(7)
C26 C27 C28 O7 -36.2(11)
C32 O8 C29 C31 34.2(12)
Yb1 O8 C29 C31 -163.3(8)
C32 C30 C31 C29 17.1(13)
O8 C29 C31 C30 -32.6(14)
C29 O8 C32 C30 -23.2(11)
Yb1 O8 C32 C30 170.9(7)
C31 C30 C32 O8 3.3(12)

loop_
_platon_squeeze_void_nr
_platon_squeeze_void_average_x
_platon_squeeze_void_average_y
_platon_squeeze_void_average_z
_platon_squeeze_void_volume
_platon_squeeze_void_count_electrons
_platon_squeeze_void_content
1 0.208 0.260 0.743 46 7 ' '
2 0.307 0.084 0.600 14 2 ' '
3 0.500 0.500 1.000 71 11 ' '
4 0.379 0.608 0.521 12 2 ' '
5 0.500 0.250 0.583 7 1 ' '
6 0.500 0.750 0.417 7 1 ' '
7 0.621 0.392 0.479 13 2 ' '
8 0.792 0.740 0.257 46 7 ' '
9 0.693 0.916 0.400 14 3 ' '
